data_7106780
loop_
_publ_author_name
'Li-Xia Wang'
'Liang Zhao'
'De-Xian Wang'
'Mei-Xiang Wang'

_publ_section_title
;
 Synthesis of 1,3,5-alternate azacalix[3]pyridine[3]pyrimidine and its
 complexation with fullerenes via multiple p/p and CH/p interactions
;
_journal_name_full Chem.Commun.
_journal_page_first 9690
_journal_paper_doi 10.1039/c1cc11514f
_journal_volume 47
_journal_year 2011
_chemical_formula_sum 'C126 H66 N30'
_chemical_formula_weight 2000.09
_chemical_name_systematic
;
?
;
_space_group_IT_number 167
_symmetry_cell_setting trigonal
_symmetry_space_group_name_Hall '-R 3 2"c'
_symmetry_space_group_name_H-M 'R -3 c :H'
_atom_sites_solution_hydrogens geom
_atom_sites_solution_primary direct
_atom_sites_solution_secondary difmap
_audit_creation_method SHELXL-97
_cell_angle_alpha 90.00
_cell_angle_beta 90.00
_cell_angle_gamma 120.00
_cell_formula_units_Z 6
_cell_length_a 15.117(2)
_cell_length_b 15.117(2)
_cell_length_c 88.648(18)
_cell_measurement_reflns_used 16561
_cell_measurement_temperature 173(2)
_cell_measurement_theta_max 27.4791
_cell_measurement_theta_min 1.3783
_cell_volume 17544(5)
_computing_structure_refinement 'SHELXL-97 (Sheldrick, 1997)'
_computing_structure_solution 'SHELXS-97 (Sheldrick, 1990)'
_diffrn_ambient_temperature 173(2)
_diffrn_measured_fraction_theta_full 0.996
_diffrn_measured_fraction_theta_max 0.996
_diffrn_radiation_monochromator graphite
_diffrn_radiation_source 'fine-focus sealed tube'
_diffrn_radiation_type MoK\a
_diffrn_radiation_wavelength 0.71073
_diffrn_reflns_av_R_equivalents 0.0453
_diffrn_reflns_av_sigmaI/netI 0.0260
_diffrn_reflns_limit_h_max 19
_diffrn_reflns_limit_h_min -19
_diffrn_reflns_limit_k_max 17
_diffrn_reflns_limit_k_min -19
_diffrn_reflns_limit_l_max 114
_diffrn_reflns_limit_l_min -114
_diffrn_reflns_number 44950
_diffrn_reflns_theta_full 27.48
_diffrn_reflns_theta_max 27.48
_diffrn_reflns_theta_min 1.38
_exptl_absorpt_coefficient_mu 0.071
_exptl_absorpt_correction_T_max 0.9979
_exptl_absorpt_correction_T_min 0.9653
_exptl_absorpt_correction_type numerical
_exptl_crystal_colour Purple
_exptl_crystal_density_diffrn 1.136
_exptl_crystal_density_method 'not measured'
_exptl_crystal_description Prism
_exptl_crystal_F_000 6192
_exptl_crystal_size_max 0.50
_exptl_crystal_size_mid 0.40
_exptl_crystal_size_min 0.03
_refine_diff_density_max 1.924
_refine_diff_density_min -0.677
_refine_diff_density_rms 0.272
_refine_ls_extinction_method none
_refine_ls_goodness_of_fit_ref 2.605
_refine_ls_hydrogen_treatment constr
_refine_ls_matrix_type full
_refine_ls_number_parameters 253
_refine_ls_number_reflns 4471
_refine_ls_number_restraints 0
_refine_ls_restrained_S_all 2.605
_refine_ls_R_factor_all 0.1808
_refine_ls_R_factor_gt 0.1791
_refine_ls_shift/su_max 1.971
_refine_ls_shift/su_mean 0.177
_refine_ls_structure_factor_coef Fsqd
_refine_ls_weighting_details 'calc w=1/[\s^2^(Fo^2^)+(0.2000P)^2^+0.0000P] where P=(Fo^2^+2Fc^2^)/3'
_refine_ls_weighting_scheme calc
_refine_ls_wR_factor_gt 0.5182
_refine_ls_wR_factor_ref 0.5190
_reflns_number_gt 4462
_reflns_number_total 4471
_reflns_threshold_expression >2sigma(I)
_cod_data_source_file c1cc11514f.txt
_cod_data_source_block Py3Pm3C60
_cod_original_cell_volume 17545(5)
_cod_original_sg_symbol_H-M R-3c
_cod_database_code 7106780

loop_
_symmetry_equiv_pos_as_xyz
'x, y, z'
'-y, x-y, z'
'-x+y, -x, z'
'y, x, -z+1/2'
'x-y, -y, -z+1/2'
'-x, -x+y, -z+1/2'
'x+2/3, y+1/3, z+1/3'
'-y+2/3, x-y+1/3, z+1/3'
'-x+y+2/3, -x+1/3, z+1/3'
'y+2/3, x+1/3, -z+5/6'
'x-y+2/3, -y+1/3, -z+5/6'
'-x+2/3, -x+y+1/3, -z+5/6'
'x+1/3, y+2/3, z+2/3'
'-y+1/3, x-y+2/3, z+2/3'
'-x+y+1/3, -x+2/3, z+2/3'
'y+1/3, x+2/3, -z+7/6'
'x-y+1/3, -y+2/3, -z+7/6'
'-x+1/3, -x+y+2/3, -z+7/6'
'-x, -y, -z'
'y, -x+y, -z'
'x-y, x, -z'
'-y, -x, z-1/2'
'-x+y, y, z-1/2'
'x, x-y, z-1/2'
'-x+2/3, -y+1/3, -z+1/3'
'y+2/3, -x+y+1/3, -z+1/3'
'x-y+2/3, x+1/3, -z+1/3'
'-y+2/3, -x+1/3, z-1/6'
'-x+y+2/3, y+1/3, z-1/6'
'x+2/3, x-y+1/3, z-1/6'
'-x+1/3, -y+2/3, -z+2/3'
'y+1/3, -x+y+2/3, -z+2/3'
'x-y+1/3, x+2/3, -z+2/3'
'-y+1/3, -x+2/3, z+1/6'
'-x+y+1/3, y+2/3, z+1/6'
'x+1/3, x-y+2/3, z+1/6'

loop_
_atom_site_label
_atom_site_type_symbol
_atom_site_fract_x
_atom_site_fract_y
_atom_site_fract_z
_atom_site_U_iso_or_equiv
_atom_site_adp_type
_atom_site_occupancy
_atom_site_symmetry_multiplicity
_atom_site_calc_flag
_atom_site_refinement_flags
_atom_site_disorder_assembly
_atom_site_disorder_group
N1 N 1.3395(3) 1.0529(3) 0.05616(4) 0.0305(9) Uani 1 1 d . . .
N2 N 1.2042(3) 0.7406(3) 0.05004(4) 0.0326(9) Uani 1 1 d . . .
N3 N 1.3500(3) 0.9101(3) 0.04977(4) 0.0327(9) Uani 1 1 d . . .
N4 N 1.0431(3) 0.7112(2) 0.05619(4) 0.0281(8) Uani 1 1 d . . .
N5 N 0.8808(2) 0.6929(2) 0.05692(4) 0.0255(8) Uani 1 1 d . . .
C1 C 0.8629(5) 1.0924(5) 0.02107(6) 0.0531(16) Uani 1 1 d . . .
C2 C 0.8406(4) 1.1047(4) 0.00656(6) 0.0484(13) Uani 1 1 d . . .
C3 C 0.7756(3) 1.0176(4) -0.00216(6) 0.0443(12) Uani 1 1 d . . .
C4 C 0.7364(3) 0.9186(4) 0.00175(7) 0.0477(13) Uani 1 1 d . . .
C5 C 0.7596(4) 0.9020(5) 0.01818(6) 0.0502(14) Uani 1 1 d . . .
C6 C 0.7732(4) 0.8185(5) 0.01834(6) 0.0542(16) Uani 1 1 d . . .
C7 C 0.8450(4) 0.8153(3) 0.02699(4) 0.0326(10) Uani 1 1 d . . .
C8 C 0.9127(3) 0.9007(3) 0.03667(4) 0.0309(10) Uani 1 1 d . . .
C9 C 0.8999(3) 0.9856(3) 0.03663(4) 0.0294(9) Uani 1 1 d . . .
C10 C 0.8206(4) 0.9832(4) 0.02713(4) 0.0400(12) Uani 1 1 d . . .
C11 C 1.4329(4) 1.1163(4) 0.04734(7) 0.0465(13) Uani 1 1 d . . .
H11A H 1.4851 1.0989 0.0501 0.070 Uiso 1 1 calc R . .
H11B H 1.4582 1.1886 0.0495 0.070 Uiso 1 1 calc R . .
H11C H 1.4174 1.1037 0.0366 0.070 Uiso 1 1 calc R . .
C12 C 1.2912(3) 0.9480(3) 0.05487(4) 0.0253(9) Uani 1 1 d . . .
C13 C 1.1867(3) 0.8844(3) 0.05752(4) 0.0256(9) Uani 1 1 d . . .
H13A H 1.1456 0.9111 0.0611 0.031 Uiso 1 1 calc R . .
C14 C 1.1452(3) 0.7807(3) 0.05472(4) 0.0248(9) Uani 1 1 d . . .
C15 C 1.3022(3) 0.8100(3) 0.04773(5) 0.0344(10) Uani 1 1 d . . .
H15A H 1.3436 0.7837 0.0441 0.041 Uiso 1 1 calc R . .
C16 C 0.9989(4) 0.6131(4) 0.04789(7) 0.0460(13) Uani 1 1 d . . .
H16A H 1.0404 0.5810 0.0497 0.069 Uiso 1 1 calc R . .
H16B H 0.9981 0.6258 0.0371 0.069 Uiso 1 1 calc R . .
H16C H 0.9290 0.5676 0.0514 0.069 Uiso 1 1 calc R . .
C17 C 0.9733(3) 0.7342(3) 0.06342(4) 0.0244(8) Uani 1 1 d . . .
C18 C 0.9980(3) 0.7919(3) 0.07663(4) 0.0283(9) Uani 1 1 d . . .
H18A H 1.0647 0.8221 0.0808 0.034 Uiso 1 1 calc R . .
C19 C 0.9216(3) 0.8034(4) 0.08340(4) 0.0315(10) Uani 1 1 d . . .
H19A H 0.9355 0.8412 0.0925 0.038 Uiso 1 1 calc R . .
C20 C 0.8263(3) 0.7608(3) 0.07709(4) 0.0309(9) Uani 1 1 d . . .
H20A H 0.7735 0.7676 0.0818 0.037 Uiso 1 1 calc R . .
C21 C 0.8087(3) 0.7071(3) 0.06357(4) 0.0261(9) Uani 1 1 d . . .
Q1 C 0.8344(8) 0.4735(8) 0.01491(12) 0.100(3) Uiso 1 1 d . . .
Q2 C 1.2684(8) 0.7573(8) 0.01048(12) 0.096(3) Uiso 1 1 d . . .
Q3 C 1.1537(10) 0.6320(10) 0.01529(14) 0.120(4) Uiso 1 1 d . . .
Q4 C 0.803(2) 0.470(2) 0.0833 0.182(9) Uiso 1 2 d S . .
Q5 C 1.6093(14) 1.3333 0.0833 0.129(6) Uiso 1 2 d S . .

loop_
_atom_site_aniso_label
_atom_site_aniso_U_11
_atom_site_aniso_U_22
_atom_site_aniso_U_33
_atom_site_aniso_U_23
_atom_site_aniso_U_13
_atom_site_aniso_U_12
N1 0.0232(16) 0.0303(17) 0.0397(19) 0.0007(14) 0.0025(13) 0.0146(13)
N2 0.0353(19) 0.0331(18) 0.040(2) -0.0036(14) -0.0006(14) 0.0247(15)
N3 0.0296(17) 0.0342(19) 0.043(2) 0.0038(15) 0.0033(14) 0.0224(15)
N4 0.0265(17) 0.0235(16) 0.0363(18) -0.0011(13) -0.0012(13) 0.0141(13)
N5 0.0257(16) 0.0244(15) 0.0286(17) 0.0023(12) 0.0005(12) 0.0142(13)
C1 0.067(4) 0.091(4) 0.035(2) -0.008(3) 0.005(2) 0.065(4)
C2 0.052(3) 0.061(3) 0.047(3) -0.004(2) 0.000(2) 0.039(3)
C3 0.028(2) 0.042(3) 0.067(3) -0.006(2) -0.003(2) 0.0211(19)
C4 0.0181(19) 0.048(3) 0.072(4) 0.010(2) 0.004(2) 0.0128(18)
C5 0.035(2) 0.058(3) 0.047(3) 0.000(2) 0.016(2) 0.014(2)
C6 0.028(2) 0.069(4) 0.041(3) 0.022(2) 0.0046(19) 0.006(2)
C7 0.044(2) 0.032(2) 0.0158(17) 0.0056(14) 0.0083(15) 0.0145(18)
C8 0.035(2) 0.032(2) 0.0210(18) 0.0078(14) 0.0069(14) 0.0126(17)
C9 0.032(2) 0.035(2) 0.0201(18) -0.0006(14) 0.0037(14) 0.0154(17)
C10 0.038(2) 0.072(3) 0.0185(19) -0.0011(19) 0.0051(16) 0.034(2)
C11 0.030(2) 0.035(2) 0.075(4) 0.000(2) 0.016(2) 0.0167(19)
C12 0.0275(18) 0.033(2) 0.0227(17) 0.0037(14) -0.0003(13) 0.0203(16)
C13 0.0322(19) 0.0260(18) 0.0255(19) 0.0012(13) -0.0013(14) 0.0196(16)
C14 0.0283(18) 0.0301(19) 0.0226(17) 0.0005(14) -0.0032(13) 0.0195(15)
C15 0.031(2) 0.038(2) 0.046(2) -0.0021(18) 0.0033(17) 0.0253(18)
C16 0.038(2) 0.033(2) 0.068(3) -0.019(2) -0.011(2) 0.019(2)
C17 0.0252(17) 0.0239(17) 0.0241(17) 0.0068(13) 0.0031(13) 0.0123(14)
C18 0.0237(17) 0.037(2) 0.0263(18) 0.0042(15) -0.0019(14) 0.0164(16)
C19 0.033(2) 0.043(2) 0.0203(17) 0.0034(16) 0.0011(14) 0.0201(18)
C20 0.0279(19) 0.044(2) 0.0264(18) 0.0026(16) 0.0042(15) 0.0221(18)
C21 0.0220(17) 0.0266(18) 0.0286(19) 0.0069(14) 0.0012(14) 0.0115(14)

loop_
_atom_type_symbol
_atom_type_description
_atom_type_scat_dispersion_real
_atom_type_scat_dispersion_imag
_atom_type_scat_source
C C 0.0033 0.0016 'International Tables Vol C Tables 4.2.6.8 and 6.1.1.4'
H H 0.0000 0.0000 'International Tables Vol C Tables 4.2.6.8 and 6.1.1.4'
N N 0.0061 0.0033 'International Tables Vol C Tables 4.2.6.8 and 6.1.1.4'

loop_
_geom_angle_atom_site_label_1
_geom_angle_atom_site_label_2
_geom_angle_atom_site_label_3
_geom_angle
_geom_angle_site_symmetry_1
_geom_angle_site_symmetry_3
_geom_angle_publ_flag
C12 N1 C21 121.5(3) . 2_765 ?
C12 N1 C11 119.2(3) . . ?
C21 N1 C11 118.3(3) 2_765 . ?
C15 N2 C14 114.2(3) . . ?
C15 N3 C12 115.5(3) . . ?
C14 N4 C17 123.1(3) . . ?
C14 N4 C16 119.4(4) . . ?
C17 N4 C16 116.8(3) . . ?
C21 N5 C17 118.4(3) . . ?
C2 C1 C7 120.3(6) . 3_675 ?
C2 C1 C10 118.5(5) . . ?
C7 C1 C10 106.9(4) 3_675 . ?
C1 C2 C4 116.9(6) . 20_565 ?
C1 C2 C3 119.4(6) . . ?
C4 C2 C3 113.4(5) 20_565 . ?
C4 C3 C2 127.3(6) . . ?
C4 C3 C6 115.5(5) . 20_565 ?
C2 C3 C6 104.7(5) . 20_565 ?
C3 C4 C2 128.2(6) . 21_655 ?
C3 C4 C5 114.3(5) . . ?
C2 C4 C5 105.5(5) 21_655 . ?
C10 C5 C6 118.4(6) . . ?
C10 C5 C4 120.5(5) . . ?
C6 C5 C4 107.9(5) . . ?
C7 C6 C5 122.0(6) . . ?
C7 C6 C3 117.8(5) . 21_655 ?
C5 C6 C3 108.5(4) . 21_655 ?
C6 C7 C8 121.6(5) . . ?
C6 C7 C1 121.0(5) . 2_765 ?
C8 C7 C1 106.4(4) . 2_765 ?
C9 C8 C9 119.9(4) 2_765 . ?
C9 C8 C7 110.4(4) 2_765 . ?
C9 C8 C7 117.1(4) . . ?
C8 C9 C8 120.1(4) 3_675 . ?
C8 C9 C10 109.8(4) 3_675 . ?
C8 C9 C10 118.2(4) . . ?
C5 C10 C9 122.7(5) . . ?
C5 C10 C1 119.6(4) . . ?
C9 C10 C1 106.3(4) . . ?
N1 C11 H11A 109.4 . . ?
N1 C11 H11B 109.5 . . ?
H11A C11 H11B 109.5 . . ?
N1 C11 H11C 109.5 . . ?
H11A C11 H11C 109.5 . . ?
H11B C11 H11C 109.5 . . ?
N3 C12 N1 115.6(3) . . ?
N3 C12 C13 121.3(3) . . ?
N1 C12 C13 123.0(3) . . ?
C14 C13 C12 117.7(3) . . ?
C14 C13 H13A 121.2 . . ?
C12 C13 H13A 121.2 . . ?
N2 C14 N4 114.9(3) . . ?
N2 C14 C13 121.8(3) . . ?
N4 C14 C13 123.3(3) . . ?
N3 C15 N2 129.4(4) . . ?
N3 C15 H15A 115.2 . . ?
N2 C15 H15A 115.4 . . ?
N4 C16 H16A 109.5 . . ?
N4 C16 H16B 109.6 . . ?
H16A C16 H16B 109.5 . . ?
N4 C16 H16C 109.4 . . ?
H16A C16 H16C 109.5 . . ?
H16B C16 H16C 109.5 . . ?
N5 C17 C18 122.8(3) . . ?
N5 C17 N4 115.0(3) . . ?
C18 C17 N4 122.1(3) . . ?
C19 C18 C17 117.5(4) . . ?
C19 C18 H18A 121.3 . . ?
C17 C18 H18A 121.3 . . ?
C20 C19 C18 120.7(4) . . ?
C20 C19 H19A 119.7 . . ?
C18 C19 H19A 119.6 . . ?
C19 C20 C21 118.3(4) . . ?
C19 C20 H20A 120.8 . . ?
C21 C20 H20A 120.8 . . ?
N5 C21 C20 122.2(3) . . ?
N5 C21 N1 115.0(3) . 3_675 ?
C20 C21 N1 122.8(3) . 3_675 ?
Q4 Q5 Q5 150.077(9) 2_765 3_785 ?
Q4 Q5 Q5 149.923(14) 2_765 2_865 ?
Q5 Q5 Q5 60.000(3) 3_785 2_865 ?

loop_
_geom_bond_atom_site_label_1
_geom_bond_atom_site_label_2
_geom_bond_distance
_geom_bond_site_symmetry_2
_geom_bond_publ_flag
N1 C12 1.380(5) . ?
N1 C21 1.409(5) 2_765 ?
N1 C11 1.473(6) . ?
N2 C15 1.335(6) . ?
N2 C14 1.370(5) . ?
N3 C15 1.323(6) . ?
N3 C12 1.355(5) . ?
N4 C14 1.372(5) . ?
N4 C17 1.419(5) . ?
N4 C16 1.482(5) . ?
N5 C21 1.347(5) . ?
N5 C17 1.343(5) . ?
C1 C2 1.366(8) . ?
C1 C7 1.506(8) 3_675 ?
C1 C10 1.539(9) . ?
C2 C4 1.386(8) 20_565 ?
C2 C3 1.416(8) . ?
C3 C4 1.351(7) . ?
C3 C6 1.543(8) 20_565 ?
C4 C2 1.386(8) 21_655 ?
C4 C5 1.548(8) . ?
C5 C10 1.362(8) . ?
C5 C6 1.377(10) . ?
C6 C7 1.349(7) . ?
C6 C3 1.543(8) 21_655 ?
C7 C8 1.459(6) . ?
C7 C1 1.506(8) 2_765 ?
C8 C9 1.446(6) 2_765 ?
C8 C9 1.392(6) . ?
C9 C8 1.446(6) 3_675 ?
C9 C10 1.449(6) . ?
C11 H11A 0.9800 . ?
C11 H11B 0.9800 . ?
C11 H11C 0.9800 . ?
C12 C13 1.398(5) . ?
C13 C14 1.388(5) . ?
C13 H13A 0.9500 . ?
C15 H15A 0.9500 . ?
C16 H16A 0.9800 . ?
C16 H16B 0.9800 . ?
C16 H16C 0.9800 . ?
C17 C18 1.395(5) . ?
C18 C19 1.388(6) . ?
C18 H18A 0.9500 . ?
C19 C20 1.369(6) . ?
C19 H19A 0.9500 . ?
C20 C21 1.396(6) . ?
C20 H20A 0.9500 . ?
C21 N1 1.409(5) 3_675 ?
Q2 Q3 1.869(18) . ?
Q4 Q5 1.20(3) 3_675 ?
Q5 Q4 1.20(3) 2_765 ?
Q5 Q5 1.50(4) 3_785 ?
Q5 Q5 1.50(4) 2_865 ?

loop_
_geom_torsion_atom_site_label_1
_geom_torsion_atom_site_label_2
_geom_torsion_atom_site_label_3
_geom_torsion_atom_site_label_4
_geom_torsion
_geom_torsion_site_symmetry_1
_geom_torsion_site_symmetry_2
_geom_torsion_site_symmetry_3
_geom_torsion_site_symmetry_4
_geom_torsion_publ_flag
C7 C1 C2 C4 -5.2(7) 3_675 . . 20_565 ?
C10 C1 C2 C4 -139.6(5) . . . 20_565 ?
C7 C1 C2 C3 137.7(5) 3_675 . . . ?
C10 C1 C2 C3 3.3(7) . . . . ?
C1 C2 C3 C4 -5.5(8) . . . . ?
C4 C2 C3 C4 138.6(6) 20_565 . . . ?
C1 C2 C3 C6 -144.9(5) . . . 20_565 ?
C4 C2 C3 C6 -0.8(6) 20_565 . . 20_565 ?
C2 C3 C4 C2 -131.2(7) . . . 21_655 ?
C6 C3 C4 C2 4.5(7) 20_565 . . 21_655 ?
C2 C3 C4 C5 5.7(7) . . . . ?
C6 C3 C4 C5 141.4(4) 20_565 . . . ?
C3 C4 C5 C10 -4.2(7) . . . . ?
C2 C4 C5 C10 141.9(5) 21_655 . . . ?
C3 C4 C5 C6 -144.8(5) . . . . ?
C2 C4 C5 C6 1.4(5) 21_655 . . . ?
C10 C5 C6 C7 -0.3(7) . . . . ?
C4 C5 C6 C7 141.2(5) . . . . ?
C10 C5 C6 C3 -142.4(4) . . . 21_655 ?
C4 C5 C6 C3 -0.9(5) . . . 21_655 ?
C5 C6 C7 C8 -0.2(7) . . . . ?
C3 C6 C7 C8 138.6(4) 21_655 . . . ?
C5 C6 C7 C1 -139.3(5) . . . 2_765 ?
C3 C6 C7 C1 -0.5(7) 21_655 . . 2_765 ?
C6 C7 C8 C9 -141.9(4) . . . 2_765 ?
C1 C7 C8 C9 2.4(4) 2_765 . . 2_765 ?
C6 C7 C8 C9 0.1(6) . . . . ?
C1 C7 C8 C9 144.4(4) 2_765 . . . ?
C9 C8 C9 C8 -0.5(7) 2_765 . . 3_675 ?
C7 C8 C9 C8 -138.8(3) . . . 3_675 ?
C9 C8 C9 C10 138.6(3) 2_765 . . . ?
C7 C8 C9 C10 0.3(5) . . . . ?
C6 C5 C10 C9 0.8(7) . . . . ?
C4 C5 C10 C9 -135.8(5) . . . . ?
C6 C5 C10 C1 139.3(5) . . . . ?
C4 C5 C10 C1 2.8(7) . . . . ?
C8 C9 C10 C5 142.2(4) 3_675 . . . ?
C8 C9 C10 C5 -0.8(6) . . . . ?
C8 C9 C10 C1 -1.0(4) 3_675 . . . ?
C8 C9 C10 C1 -144.0(4) . . . . ?
C2 C1 C10 C5 -2.3(7) . . . . ?
C7 C1 C10 C5 -142.1(4) 3_675 . . . ?
C2 C1 C10 C9 142.2(5) . . . . ?
C7 C1 C10 C9 2.4(4) 3_675 . . . ?
C15 N3 C12 N1 -176.4(4) . . . . ?
C15 N3 C12 C13 -0.9(6) . . . . ?
C21 N1 C12 N3 -169.6(3) 2_765 . . . ?
C11 N1 C12 N3 21.7(6) . . . . ?
C21 N1 C12 C13 15.1(6) 2_765 . . . ?
C11 N1 C12 C13 -153.7(4) . . . . ?
N3 C12 C13 C14 -0.1(6) . . . . ?
N1 C12 C13 C14 175.1(4) . . . . ?
C15 N2 C14 N4 175.9(4) . . . . ?
C15 N2 C14 C13 -3.3(6) . . . . ?
C17 N4 C14 N2 168.3(3) . . . . ?
C16 N4 C14 N2 -21.9(6) . . . . ?
C17 N4 C14 C13 -12.5(6) . . . . ?
C16 N4 C14 C13 157.3(4) . . . . ?
C12 C13 C14 N2 2.3(6) . . . . ?
C12 C13 C14 N4 -176.9(3) . . . . ?
C12 N3 C15 N2 -0.3(7) . . . . ?
C14 N2 C15 N3 2.4(7) . . . . ?
C21 N5 C17 C18 -0.7(5) . . . . ?
C21 N5 C17 N4 176.7(3) . . . . ?
C14 N4 C17 N5 141.6(4) . . . . ?
C16 N4 C17 N5 -28.4(5) . . . . ?
C14 N4 C17 C18 -40.9(5) . . . . ?
C16 N4 C17 C18 149.1(4) . . . . ?
N5 C17 C18 C19 2.1(6) . . . . ?
N4 C17 C18 C19 -175.2(4) . . . . ?
C17 C18 C19 C20 -1.1(6) . . . . ?
C18 C19 C20 C21 -1.1(6) . . . . ?
C17 N5 C21 C20 -1.6(5) . . . . ?
C17 N5 C21 N1 -179.3(3) . . . 3_675 ?
C19 C20 C21 N5 2.5(6) . . . . ?
C19 C20 C21 N1 180.0(4) . . . 3_675 ?
